data_1537338
loop_
_publ_author_name
'Gobechiya, E.R.'
'Kabalov, Yu.K.'
'Pet'kov, V.I.'
'Sukhanov, M.V.'

_publ_section_title
;
 Crystal structures of double cesium zirconium and barium zirconium
 orthophosphates
;
_journal_name_full Kristallografiya
_journal_page_first 829
_journal_page_last 834
_journal_volume 49
_journal_year 2004
_chemical_formula_sum 'Ba0.5 O12 P3 Zr2'
_chemical_name_systematic 'Ba0.5 Zr2 (P O4)3'
_space_group_IT_number 148
_symmetry_space_group_name_Hall '-R 3'
_symmetry_space_group_name_H-M 'R -3 :H'
_cell_angle_alpha 90
_cell_angle_beta 90
_cell_angle_gamma 120
_cell_formula_units_Z 6
_cell_length_a 8.6468
_cell_length_b 8.6468
_cell_length_c 23.9436
_cell_volume 1550.354
_citation_journal_id_ASTM KRISAJ
_cod_data_source_file Gobechiya_KRISAJ_2004_541.cif
_cod_data_source_block Ba0.5O12P3Zr2
_cod_database_code 1537338

loop_
_symmetry_equiv_pos_as_xyz
x,y,z
-y,x-y,z
-x+y,-x,z
-x,-y,-z
y,-x+y,-z
x-y,x,-z
x+2/3,y+1/3,z+1/3
-y+2/3,x-y+1/3,z+1/3
-x+y+2/3,-x+1/3,z+1/3
-x+2/3,-y+1/3,-z+1/3
y+2/3,-x+y+1/3,-z+1/3
x-y+2/3,x+1/3,-z+1/3
x+1/3,y+2/3,z+2/3
-y+1/3,x-y+2/3,z+2/3
-x+y+1/3,-x+2/3,z+2/3
-x+1/3,-y+2/3,-z+2/3
y+1/3,-x+y+2/3,-z+2/3
x-y+1/3,x+2/3,-z+2/3

loop_
_atom_site_label
_atom_site_type_symbol
_atom_site_fract_x
_atom_site_fract_y
_atom_site_fract_z
_atom_site_occupancy
_atom_site_U_iso_or_equiv
O4 O-2 -0.162 -0.211 0.5915 1 0.0
Zr2 Zr+4 0 0 0.6484 1 0.0
O1 O-2 0.189 0.003 0.1973 1 0.0
P1 P+5 0.2926 0.0076 0.2527 1 0.0
Ba1 Ba+2 0 0 0 1 0.0
Zr1 Zr+4 0 0 0.1515 1 0.0
O2 O-2 0.046 -0.165 0.6961 1 0.0
O3 O-2 0.183 0.174 0.0852 1 0.0
